data_4305016
loop_
_publ_author_name
'Prabhuodeyara M. Gurubasavaraj'
'Herbert W. Roesky'
'Bijan Nekoueishahraki'
'Aritra Pal'
'Regine Herbst-Irmer'

_publ_section_title
;
From Unstable to Stable: Half-Metallocene Catalysts for Olefin
Polymerization
;
_journal_name_full 'Inorganic Chemistry'
_journal_page_first 5324
_journal_page_last 5331
_journal_paper_doi 10.1021/ic800198e
_journal_volume 47
_journal_year 2008
_chemical_formula_sum 'C37 H55 Al N2 O Ti'
_chemical_formula_weight 618.71
_chemical_name_systematic
; 
 ? 
;
_space_group_IT_number 2
_symmetry_cell_setting triclinic
_symmetry_space_group_name_Hall '-P 1'
_symmetry_space_group_name_H-M 'P -1'
_atom_sites_solution_hydrogens geom
_atom_sites_solution_primary direct
_atom_sites_solution_secondary difmap
_audit_creation_method SHELXL-97
_cell_angle_alpha 91.540(10)
_cell_angle_beta 90.020(10)
_cell_angle_gamma 115.260(10)
_cell_formula_units_Z 2
_cell_length_a 9.2400(10)
_cell_length_b 10.4990(10)
_cell_length_c 19.9820(10)
_cell_measurement_reflns_used 6888
_cell_measurement_temperature 100(2)
_cell_measurement_theta_max 59.556
_cell_measurement_theta_min 2.212
_cell_volume 1752.3(3)
_computing_cell_refinement 'Bruker SAINT (V. 7.12A, Siemens 2003)'
_computing_data_collection 'Proteum (Version 1.40, Bruker 2002)'
_computing_data_reduction 'Bruker SAINT (V. 7.12A, Siemens 2003)'
_computing_molecular_graphics 'Bruker AXS SHELXTL (V. 6.12)'
_computing_publication_material 'SHELXL-97 (Sheldrick, 1997)'
_computing_structure_refinement 'SHELXL-97 (Sheldrick, 1997)'
_computing_structure_solution 'SHELXS-97 (Sheldrick, 1990)'
_diffrn_ambient_temperature 100(2)
_diffrn_detector_area_resol_mean 5.602
_diffrn_measured_fraction_theta_full 0.971
_diffrn_measured_fraction_theta_max 0.971
_diffrn_measurement_device_type 'Bruker three circle diffractometer'
_diffrn_measurement_method 'phi and omega scan'
_diffrn_radiation_monochromator 'mirror system'
_diffrn_radiation_source 'rotating anode'
_diffrn_radiation_type CuK\a
_diffrn_radiation_wavelength 1.54178
_diffrn_reflns_av_R_equivalents 0.0313
_diffrn_reflns_av_sigmaI/netI 0.0260
_diffrn_reflns_limit_h_max 10
_diffrn_reflns_limit_h_min -10
_diffrn_reflns_limit_k_max 11
_diffrn_reflns_limit_k_min -11
_diffrn_reflns_limit_l_max 22
_diffrn_reflns_limit_l_min -22
_diffrn_reflns_number 18109
_diffrn_reflns_theta_full 59.06
_diffrn_reflns_theta_max 59.06
_diffrn_reflns_theta_min 4.43
_diffrn_standards_decay_% 0
_diffrn_standards_interval_count 0
_diffrn_standards_interval_time 0
_diffrn_standards_number 0
_exptl_absorpt_coefficient_mu 2.526
_exptl_absorpt_correction_T_max 0.7863
_exptl_absorpt_correction_T_min 0.7031
_exptl_absorpt_correction_type multi-scan
_exptl_crystal_colour yellow
_exptl_crystal_density_diffrn 1.173
_exptl_crystal_density_method 'not measured'
_exptl_crystal_description blocks
_exptl_crystal_F_000 668
_exptl_crystal_size_max 0.15
_exptl_crystal_size_mid 0.15
_exptl_crystal_size_min 0.10
_refine_diff_density_max 0.281
_refine_diff_density_min -0.255
_refine_diff_density_rms 0.038
_refine_ls_extinction_coef 0.00086(18)
_refine_ls_extinction_expression Fc^*^=kFc[1+0.001xFc^2^\l^3^/sin(2\q)]^-1/4^
_refine_ls_extinction_method SHELXL
_refine_ls_goodness_of_fit_ref 1.080
_refine_ls_hydrogen_treatment mixed
_refine_ls_matrix_type full
_refine_ls_number_parameters 396
_refine_ls_number_reflns 4920
_refine_ls_number_restraints 0
_refine_ls_restrained_S_all 1.080
_refine_ls_R_factor_all 0.0298
_refine_ls_R_factor_gt 0.0288
_refine_ls_shift/su_max 0.001
_refine_ls_shift/su_mean 0.000
_refine_ls_structure_factor_coef Fsqd
_refine_ls_weighting_details 'calc w=1/[\s^2^(Fo^2^)+(0.0379P)^2^+0.8094P] where P=(Fo^2^+2Fc^2^)/3'
_refine_ls_weighting_scheme calc
_refine_ls_wR_factor_gt 0.0783
_refine_ls_wR_factor_ref 0.0789
_reflns_number_gt 4749
_reflns_number_total 4920
_reflns_threshold_expression >2sigma(I)
_cod_data_source_file ic800198e-file002_1.cif
_cod_data_source_block rh2
_cod_database_code 4305016

loop_
_symmetry_equiv_pos_as_xyz
'x, y, z'
'-x, -y, -z'

loop_
_atom_site_label
_atom_site_type_symbol
_atom_site_fract_x
_atom_site_fract_y
_atom_site_fract_z
_atom_site_U_iso_or_equiv
_atom_site_adp_type
_atom_site_occupancy
_atom_site_symmetry_multiplicity
_atom_site_calc_flag
_atom_site_refinement_flags
_atom_site_disorder_assembly
_atom_site_disorder_group
Ti1 Ti 0.67178(3) 0.42958(3) 0.258833(14) 0.01629(11) Uani 1 1 d . . .
Al1 Al 0.27546(5) 0.27110(5) 0.24786(2) 0.01391(13) Uani 1 1 d . . .
N1 N 0.17233(15) 0.15066(13) 0.17220(6) 0.0143(3) Uani 1 1 d . . .
N2 N 0.15324(15) 0.14599(13) 0.31423(6) 0.0151(3) Uani 1 1 d . . .
O1 O 0.47411(12) 0.29657(11) 0.25435(5) 0.0172(3) Uani 1 1 d . . .
C1 C 0.02091(19) 0.05399(16) 0.17612(8) 0.0156(3) Uani 1 1 d . . .
C2 C -0.06897(19) -0.02833(17) 0.11489(8) 0.0191(4) Uani 1 1 d . . .
H2A H -0.1548 -0.0007 0.1039 0.029 Uiso 1 1 calc R . .
H2B H -0.1153 -0.1293 0.1237 0.029 Uiso 1 1 calc R . .
H2C H 0.0046 -0.0086 0.0772 0.029 Uiso 1 1 calc R . .
C3 C -0.0619(2) 0.02047(17) 0.23691(8) 0.0168(3) Uani 1 1 d . . .
H3A H -0.170(2) -0.0427(19) 0.2339(9) 0.020 Uiso 1 1 d . . .
C4 C 0.00196(19) 0.05373(16) 0.30196(8) 0.0162(4) Uani 1 1 d . . .
C5 C -0.1066(2) -0.01931(18) 0.35864(8) 0.0223(4) Uani 1 1 d . . .
H5A H -0.0431 -0.0314 0.3951 0.033 Uiso 1 1 calc R . .
H5B H -0.1865 -0.1118 0.3428 0.033 Uiso 1 1 calc R . .
H5C H -0.1608 0.0377 0.3749 0.033 Uiso 1 1 calc R . .
C6 C 0.25404(18) 0.17807(16) 0.10854(8) 0.0152(3) Uani 1 1 d . . .
C7 C 0.36839(19) 0.12417(16) 0.09630(8) 0.0168(3) Uani 1 1 d . . .
C8 C 0.4518(2) 0.15747(17) 0.03647(8) 0.0202(4) Uani 1 1 d . . .
H8A H 0.5291 0.1223 0.0273 0.024 Uiso 1 1 calc R . .
C9 C 0.4245(2) 0.24052(18) -0.00995(8) 0.0213(4) Uani 1 1 d . . .
H9A H 0.4825 0.2615 -0.0505 0.026 Uiso 1 1 calc R . .
C10 C 0.3132(2) 0.29262(17) 0.00283(8) 0.0201(4) Uani 1 1 d . . .
H10A H 0.2953 0.3497 -0.0293 0.024 Uiso 1 1 calc R . .
C11 C 0.22605(19) 0.26330(16) 0.06190(8) 0.0168(3) Uani 1 1 d . . .
C12 C 0.22867(19) 0.15194(17) 0.37882(8) 0.0170(4) Uani 1 1 d . . .
C13 C 0.3093(2) 0.06604(17) 0.38660(8) 0.0214(4) Uani 1 1 d . . .
C14 C 0.3930(2) 0.0795(2) 0.44596(9) 0.0324(5) Uani 1 1 d . . .
H14A H 0.4487 0.0225 0.4521 0.039 Uiso 1 1 calc R . .
C15 C 0.3973(3) 0.1740(2) 0.49641(9) 0.0357(5) Uani 1 1 d . . .
H15A H 0.4568 0.1826 0.5364 0.043 Uiso 1 1 calc R . .
C16 C 0.3150(2) 0.25559(19) 0.48848(9) 0.0283(4) Uani 1 1 d . . .
H16A H 0.3171 0.3192 0.5236 0.034 Uiso 1 1 calc R . .
C17 C 0.2287(2) 0.24626(18) 0.42976(8) 0.0206(4) Uani 1 1 d . . .
C18 C 0.2514(2) 0.44736(18) 0.24690(9) 0.0224(4) Uani 1 1 d . . .
H18A H 0.2858 0.4973 0.2903 0.034 Uiso 1 1 calc R . .
H18B H 0.1389 0.4266 0.2385 0.034 Uiso 1 1 calc R . .
H18C H 0.3174 0.5065 0.2114 0.034 Uiso 1 1 calc R . .
C19 C 0.8088(2) 0.3324(2) 0.29882(10) 0.0323(4) Uani 1 1 d . . .
H19A H 0.7533 0.2765 0.3371 0.048 Uiso 1 1 calc R . .
H19B H 0.9136 0.4048 0.3135 0.048 Uiso 1 1 calc R . .
H19C H 0.8235 0.2707 0.2644 0.048 Uiso 1 1 calc R . .
C20 C 0.6676(2) 0.5481(2) 0.34528(9) 0.0330(5) Uani 1 1 d . . .
H20A H 0.6123 0.4840 0.3812 0.049 Uiso 1 1 calc R . .
H20B H 0.6110 0.6059 0.3351 0.049 Uiso 1 1 calc R . .
H20C H 0.7775 0.6093 0.3597 0.049 Uiso 1 1 calc R . .
C21 C 0.8451(2) 0.65656(18) 0.21544(9) 0.0250(4) Uani 1 1 d . . .
H21A H 0.8986 0.7355 0.2450 0.030 Uiso 1 1 calc R . .
C22 C 0.6916(2) 0.6142(2) 0.18722(10) 0.0312(4) Uani 1 1 d . . .
H22A H 0.6231 0.6595 0.1947 0.037 Uiso 1 1 calc R . .
C23 C 0.6569(2) 0.4952(2) 0.14665(9) 0.0378(5) Uani 1 1 d . . .
H23A H 0.5617 0.4456 0.1210 0.045 Uiso 1 1 calc R . .
C24 C 0.7872(3) 0.4615(2) 0.15043(10) 0.0386(5) Uani 1 1 d . . .
H24A H 0.7951 0.3836 0.1283 0.046 Uiso 1 1 calc R . .
C25 C 0.9049(2) 0.56254(19) 0.19247(10) 0.0295(4) Uani 1 1 d . . .
H25A H 1.0066 0.5658 0.2032 0.035 Uiso 1 1 calc R . .
C70 C 0.39736(19) 0.02961(17) 0.14597(8) 0.0178(4) Uani 1 1 d . . .
H70A H 0.3823 0.0615 0.1920 0.021 Uiso 1 1 calc R . .
C71 C 0.5663(2) 0.03814(19) 0.14309(9) 0.0239(4) Uani 1 1 d . . .
H71A H 0.6444 0.1362 0.1505 0.036 Uiso 1 1 calc R . .
H71B H 0.5832 0.0037 0.0991 0.036 Uiso 1 1 calc R . .
H71C H 0.5797 -0.0200 0.1779 0.036 Uiso 1 1 calc R . .
C72 C 0.2750(2) -0.12384(18) 0.13574(9) 0.0257(4) Uani 1 1 d . . .
H72A H 0.1668 -0.1302 0.1413 0.039 Uiso 1 1 calc R . .
H72B H 0.2947 -0.1821 0.1688 0.039 Uiso 1 1 calc R . .
H72C H 0.2852 -0.1575 0.0905 0.039 Uiso 1 1 calc R . .
C110 C 0.1045(2) 0.32482(17) 0.07194(8) 0.0195(4) Uani 1 1 d . . .
H11A H 0.0549 0.2976 0.1169 0.023 Uiso 1 1 calc R . .
C111 C 0.1857(2) 0.48595(18) 0.06961(9) 0.0269(4) Uani 1 1 d . . .
H11B H 0.2732 0.5233 0.1027 0.040 Uiso 1 1 calc R . .
H11C H 0.1072 0.5234 0.0798 0.040 Uiso 1 1 calc R . .
H11D H 0.2285 0.5142 0.0248 0.040 Uiso 1 1 calc R . .
C112 C -0.0288(2) 0.2672(2) 0.01820(9) 0.0254(4) Uani 1 1 d . . .
H11E H -0.0799 0.1640 0.0188 0.038 Uiso 1 1 calc R . .
H11F H 0.0173 0.2973 -0.0260 0.038 Uiso 1 1 calc R . .
H11G H -0.1087 0.3034 0.0275 0.038 Uiso 1 1 calc R . .
C120 C 0.3016(2) -0.04424(18) 0.33358(8) 0.0220(4) Uani 1 1 d . . .
H12A H 0.2608 -0.0227 0.2910 0.026 Uiso 1 1 calc R . .
C121 C 0.4645(2) -0.0426(2) 0.31962(9) 0.0301(4) Uani 1 1 d . . .
H12B H 0.5380 0.0506 0.3044 0.045 Uiso 1 1 calc R . .
H12C H 0.4530 -0.1139 0.2848 0.045 Uiso 1 1 calc R . .
H12D H 0.5073 -0.0635 0.3607 0.045 Uiso 1 1 calc R . .
C122 C 0.1835(2) -0.19085(19) 0.35415(10) 0.0327(4) Uani 1 1 d . . .
H12E H 0.0772 -0.1928 0.3597 0.049 Uiso 1 1 calc R . .
H12F H 0.2191 -0.2135 0.3966 0.049 Uiso 1 1 calc R . .
H12G H 0.1784 -0.2604 0.3194 0.049 Uiso 1 1 calc R . .
C170 C 0.1373(2) 0.33611(19) 0.42441(9) 0.0250(4) Uani 1 1 d . . .
H17A H 0.0887 0.3208 0.3785 0.030 Uiso 1 1 calc R . .
C171 C 0.0012(2) 0.2927(2) 0.47536(10) 0.0370(5) Uani 1 1 d . . .
H17B H -0.0648 0.1909 0.4710 0.055 Uiso 1 1 calc R . .
H17C H -0.0651 0.3428 0.4667 0.055 Uiso 1 1 calc R . .
H17D H 0.0466 0.3168 0.5208 0.055 Uiso 1 1 calc R . .
C172 C 0.2465(2) 0.49307(19) 0.43446(9) 0.0323(4) Uani 1 1 d . . .
H17E H 0.3366 0.5199 0.4037 0.048 Uiso 1 1 calc R . .
H17F H 0.2870 0.5120 0.4807 0.048 Uiso 1 1 calc R . .
H17G H 0.1858 0.5480 0.4254 0.048 Uiso 1 1 calc R . .

loop_
_atom_site_aniso_label
_atom_site_aniso_U_11
_atom_site_aniso_U_22
_atom_site_aniso_U_33
_atom_site_aniso_U_23
_atom_site_aniso_U_13
_atom_site_aniso_U_12
Ti1 0.01398(18) 0.01645(18) 0.01609(17) 0.00107(12) -0.00046(12) 0.00423(14)
Al1 0.0140(3) 0.0141(2) 0.0129(2) 0.00120(18) -0.00024(18) 0.0053(2)
N1 0.0147(7) 0.0149(7) 0.0137(7) 0.0023(5) 0.0006(5) 0.0068(6)
N2 0.0161(7) 0.0158(7) 0.0134(7) 0.0009(5) -0.0004(5) 0.0066(6)
O1 0.0163(6) 0.0183(6) 0.0162(6) 0.0014(4) -0.0008(4) 0.0067(5)
C1 0.0163(9) 0.0144(8) 0.0190(8) 0.0019(6) -0.0017(7) 0.0093(7)
C2 0.0177(9) 0.0206(9) 0.0169(8) 0.0002(7) -0.0015(7) 0.0062(7)
C3 0.0117(9) 0.0148(8) 0.0213(9) 0.0014(7) -0.0003(7) 0.0030(7)
C4 0.0170(9) 0.0144(8) 0.0197(9) 0.0019(6) 0.0024(7) 0.0090(8)
C5 0.0186(9) 0.0241(9) 0.0198(9) 0.0021(7) 0.0027(7) 0.0048(8)
C6 0.0136(8) 0.0144(8) 0.0134(8) -0.0005(6) -0.0011(6) 0.0021(7)
C7 0.0154(8) 0.0148(8) 0.0171(8) -0.0027(6) -0.0026(7) 0.0037(7)
C8 0.0186(9) 0.0225(9) 0.0191(9) -0.0023(7) 0.0007(7) 0.0084(8)
C9 0.0209(9) 0.0245(9) 0.0148(8) 0.0002(7) 0.0028(7) 0.0062(8)
C10 0.0232(9) 0.0188(9) 0.0158(8) 0.0026(7) -0.0015(7) 0.0065(8)
C11 0.0167(9) 0.0145(8) 0.0157(8) -0.0007(6) -0.0032(7) 0.0033(7)
C12 0.0166(8) 0.0172(8) 0.0137(8) 0.0039(6) 0.0004(6) 0.0037(7)
C13 0.0251(9) 0.0200(9) 0.0186(9) 0.0032(7) -0.0011(7) 0.0090(8)
C14 0.0480(12) 0.0348(11) 0.0244(10) -0.0003(8) -0.0097(9) 0.0272(10)
C15 0.0527(13) 0.0412(12) 0.0202(10) -0.0034(8) -0.0155(9) 0.0270(11)
C16 0.0407(11) 0.0280(10) 0.0171(9) -0.0034(7) -0.0040(8) 0.0158(9)
C17 0.0231(9) 0.0205(9) 0.0168(9) 0.0029(7) 0.0024(7) 0.0076(8)
C18 0.0256(9) 0.0229(9) 0.0210(9) 0.0019(7) -0.0002(7) 0.0124(8)
C19 0.0211(10) 0.0345(11) 0.0405(11) 0.0099(9) -0.0037(8) 0.0107(9)
C20 0.0323(11) 0.0305(11) 0.0253(10) -0.0069(8) 0.0019(8) 0.0035(9)
C21 0.0252(10) 0.0174(9) 0.0274(10) 0.0041(7) 0.0025(8) 0.0041(8)
C22 0.0262(10) 0.0301(11) 0.0373(11) 0.0185(9) 0.0045(8) 0.0110(9)
C23 0.0345(12) 0.0370(12) 0.0212(10) 0.0145(9) -0.0024(8) -0.0052(10)
C24 0.0563(14) 0.0226(10) 0.0254(10) 0.0018(8) 0.0209(10) 0.0057(10)
C25 0.0225(10) 0.0279(10) 0.0367(11) 0.0137(8) 0.0131(8) 0.0086(9)
C70 0.0191(9) 0.0195(9) 0.0163(8) -0.0006(7) -0.0010(7) 0.0098(7)
C71 0.0221(9) 0.0285(10) 0.0239(9) 0.0008(7) -0.0016(7) 0.0135(8)
C72 0.0240(10) 0.0218(9) 0.0323(10) 0.0033(8) -0.0031(8) 0.0105(8)
C110 0.0234(9) 0.0220(9) 0.0154(8) 0.0028(7) 0.0010(7) 0.0119(8)
C111 0.0368(11) 0.0251(10) 0.0225(9) 0.0048(7) 0.0021(8) 0.0166(9)
C112 0.0267(10) 0.0327(10) 0.0224(9) 0.0021(8) -0.0033(7) 0.0180(9)
C120 0.0302(10) 0.0230(9) 0.0170(9) 0.0018(7) -0.0020(7) 0.0153(8)
C121 0.0322(11) 0.0356(11) 0.0253(10) 0.0025(8) 0.0016(8) 0.0172(9)
C122 0.0370(11) 0.0255(10) 0.0339(11) -0.0010(8) 0.0044(9) 0.0116(9)
C170 0.0311(10) 0.0297(10) 0.0189(9) -0.0034(7) -0.0012(7) 0.0177(9)
C171 0.0360(12) 0.0472(13) 0.0300(11) -0.0066(9) 0.0050(9) 0.0203(10)
C172 0.0480(12) 0.0292(11) 0.0254(10) -0.0012(8) -0.0004(9) 0.0221(10)

loop_
_atom_type_symbol
_atom_type_description
_atom_type_scat_dispersion_real
_atom_type_scat_dispersion_imag
_atom_type_scat_source
C C 0.0181 0.0091 'International Tables Vol C Tables 4.2.6.8 and 6.1.1.4'
H H 0.0000 0.0000 'International Tables Vol C Tables 4.2.6.8 and 6.1.1.4'
N N 0.0311 0.0180 'International Tables Vol C Tables 4.2.6.8 and 6.1.1.4'
O O 0.0492 0.0322 'International Tables Vol C Tables 4.2.6.8 and 6.1.1.4'
Al Al 0.2130 0.2455 'International Tables Vol C Tables 4.2.6.8 and 6.1.1.4'
Ti Ti 0.2191 1.8069 'International Tables Vol C Tables 4.2.6.8 and 6.1.1.4'

loop_
_geom_angle_atom_site_label_1
_geom_angle_atom_site_label_2
_geom_angle_atom_site_label_3
_geom_angle
_geom_angle_site_symmetry_1
_geom_angle_site_symmetry_3
_geom_angle_publ_flag
O1 Ti1 C19 105.19(6) . . ?
O1 Ti1 C20 102.50(7) . . ?
C19 Ti1 C20 97.85(8) . . ?
O1 Ti1 C24 109.56(6) . . ?
C19 Ti1 C24 95.79(8) . . ?
C20 Ti1 C24 140.28(7) . . ?
O1 Ti1 C23 91.89(6) . . ?
C19 Ti1 C23 129.27(8) . . ?
C20 Ti1 C23 124.95(8) . . ?
C24 Ti1 C23 34.01(8) . . ?
O1 Ti1 C22 108.63(6) . . ?
C19 Ti1 C22 141.68(7) . . ?
C20 Ti1 C22 92.00(8) . . ?
C24 Ti1 C22 56.15(7) . . ?
C23 Ti1 C22 33.84(7) . . ?
O1 Ti1 C21 142.65(6) . . ?
C19 Ti1 C21 110.24(7) . . ?
C20 Ti1 C21 84.26(7) . . ?
C24 Ti1 C21 56.03(6) . . ?
C23 Ti1 C21 56.35(7) . . ?
C22 Ti1 C21 34.01(6) . . ?
O1 Ti1 C25 143.54(6) . . ?
C19 Ti1 C25 85.95(7) . . ?
C20 Ti1 C25 110.33(7) . . ?
C24 Ti1 C25 34.02(7) . . ?
C23 Ti1 C25 56.42(7) . . ?
C22 Ti1 C25 56.01(7) . . ?
C21 Ti1 C25 33.34(6) . . ?
O1 Al1 N2 109.46(6) . . ?
O1 Al1 N1 110.51(6) . . ?
N2 Al1 N1 96.65(6) . . ?
O1 Al1 C18 113.27(7) . . ?
N2 Al1 C18 113.95(7) . . ?
N1 Al1 C18 111.83(7) . . ?
C1 N1 C6 120.53(13) . . ?
C1 N1 Al1 120.33(10) . . ?
C6 N1 Al1 118.68(10) . . ?
C4 N2 C12 120.70(13) . . ?
C4 N2 Al1 120.97(11) . . ?
C12 N2 Al1 118.34(10) . . ?
Al1 O1 Ti1 142.24(7) . . ?
N1 C1 C3 122.72(15) . . ?
N1 C1 C2 120.99(14) . . ?
C3 C1 C2 116.27(14) . . ?
C4 C3 C1 127.84(15) . . ?
N2 C4 C3 122.09(14) . . ?
N2 C4 C5 120.47(14) . . ?
C3 C4 C5 117.44(14) . . ?
C11 C6 C7 121.04(14) . . ?
C11 C6 N1 120.28(14) . . ?
C7 C6 N1 118.58(13) . . ?
C8 C7 C6 117.91(15) . . ?
C8 C7 C70 120.68(14) . . ?
C6 C7 C70 121.40(14) . . ?
C9 C8 C7 121.56(15) . . ?
C10 C9 C8 119.82(15) . . ?
C9 C10 C11 121.37(15) . . ?
C10 C11 C6 118.31(15) . . ?
C10 C11 C110 117.96(14) . . ?
C6 C11 C110 123.73(14) . . ?
C17 C12 C13 121.52(15) . . ?
C17 C12 N2 120.89(14) . . ?
C13 C12 N2 117.48(14) . . ?
C14 C13 C12 118.00(16) . . ?
C14 C13 C120 119.63(15) . . ?
C12 C13 C120 122.32(14) . . ?
C15 C14 C13 121.41(17) . . ?
C16 C15 C14 119.85(17) . . ?
C15 C16 C17 121.10(16) . . ?
C16 C17 C12 118.09(15) . . ?
C16 C17 C170 118.84(15) . . ?
C12 C17 C170 123.06(15) . . ?
C25 C21 C22 107.84(17) . . ?
C25 C21 Ti1 73.57(10) . . ?
C22 C21 Ti1 71.64(10) . . ?
C23 C22 C21 108.60(18) . . ?
C23 C22 Ti1 73.06(10) . . ?
C21 C22 Ti1 74.35(10) . . ?
C22 C23 C24 107.52(18) . . ?
C22 C23 Ti1 73.10(11) . . ?
C24 C23 Ti1 72.95(11) . . ?
C23 C24 C25 108.51(17) . . ?
C23 C24 Ti1 73.04(11) . . ?
C25 C24 Ti1 74.64(11) . . ?
C21 C25 C24 107.51(17) . . ?
C21 C25 Ti1 73.09(10) . . ?
C24 C25 Ti1 71.33(10) . . ?
C7 C70 C71 113.27(13) . . ?
C7 C70 C72 111.03(13) . . ?
C71 C70 C72 109.59(14) . . ?
C11 C110 C111 110.96(14) . . ?
C11 C110 C112 111.17(13) . . ?
C111 C110 C112 108.99(14) . . ?
C121 C120 C122 110.08(15) . . ?
C121 C120 C13 112.90(15) . . ?
C122 C120 C13 110.26(14) . . ?
C17 C170 C172 111.99(15) . . ?
C17 C170 C171 111.10(15) . . ?
C172 C170 C171 109.32(15) . . ?

loop_
_geom_bond_atom_site_label_1
_geom_bond_atom_site_label_2
_geom_bond_distance
_geom_bond_site_symmetry_2
_geom_bond_publ_flag
Ti1 O1 1.7636(11) . ?
Ti1 C19 2.1044(18) . ?
Ti1 C20 2.1115(18) . ?
Ti1 C24 2.3826(18) . ?
Ti1 C23 2.3837(18) . ?
Ti1 C22 2.3842(18) . ?
Ti1 C21 2.4189(17) . ?
Ti1 C25 2.4251(17) . ?
Al1 O1 1.7426(11) . ?
Al1 N2 1.8943(14) . ?
Al1 N1 1.9132(14) . ?
Al1 C18 1.9565(17) . ?
N1 C1 1.337(2) . ?
N1 C6 1.451(2) . ?
N2 C4 1.336(2) . ?
N2 C12 1.454(2) . ?
C1 C3 1.407(2) . ?
C1 C2 1.505(2) . ?
C3 C4 1.400(2) . ?
C4 C5 1.506(2) . ?
C6 C11 1.407(2) . ?
C6 C7 1.414(2) . ?
C7 C8 1.392(2) . ?
C7 C70 1.524(2) . ?
C8 C9 1.384(2) . ?
C9 C10 1.377(2) . ?
C10 C11 1.394(2) . ?
C11 C110 1.527(2) . ?
C12 C17 1.401(2) . ?
C12 C13 1.405(2) . ?
C13 C14 1.387(2) . ?
C13 C120 1.527(2) . ?
C14 C15 1.384(3) . ?
C15 C16 1.378(3) . ?
C16 C17 1.396(2) . ?
C17 C170 1.517(2) . ?
C21 C25 1.389(3) . ?
C21 C22 1.405(3) . ?
C22 C23 1.387(3) . ?
C23 C24 1.394(3) . ?
C24 C25 1.407(3) . ?
C70 C71 1.526(2) . ?
C70 C72 1.531(2) . ?
C110 C111 1.532(2) . ?
C110 C112 1.538(2) . ?
C120 C121 1.524(2) . ?
C120 C122 1.526(3) . ?
C170 C172 1.529(3) . ?
C170 C171 1.537(3) . ?
